data_1516397
loop_
_publ_author_name
'Rodrigues, Marcelo O.'
'Paz, Filipe A Almeida'
'Freire, Ricardo O.'
'de S\'a, Gilberto F'
'Galembeck, Andr\'e'
'Montenegro, Maria C. B. S. M.'
'Ara\'ujo, Alberto N'
'Alves, S.'

_publ_section_title
;
 Modeling, structural, and spectroscopic studies of lanthanide-organic
 frameworks.
;
_journal_issue 36
_journal_name_full 'The journal of physical chemistry. B'
_journal_page_first 12181
_journal_page_last 12188
_journal_paper_doi 10.1021/jp9022629
_journal_volume 113
_journal_year 2009
_chemical_formula_moiety 'C6 H6 O9 Tb'
_chemical_formula_sum 'C6 H6 O9 Tb'
_chemical_formula_weight 381.03
_chemical_name_systematic
; 
 ? 
;
_space_group_IT_number 58
_symmetry_cell_setting orthorhombic
_symmetry_space_group_name_Hall '-P 2 2n'
_symmetry_space_group_name_H-M 'P n n m'
_atom_sites_solution_hydrogens geom
_atom_sites_solution_primary direct
_atom_sites_solution_secondary difmap
_audit_creation_date '22 October 2006'
_audit_creation_method 'SHELXL-97, manual editing plus enCIFer'
_cell_angle_alpha 90.00
_cell_angle_beta 90.00
_cell_angle_gamma 90.00
_cell_formula_units_Z 4
_cell_length_a 13.3410(3)
_cell_length_b 6.57180(10)
_cell_length_c 10.0912(2)
_cell_measurement_reflns_used 7494
_cell_measurement_temperature 150(2)
_cell_measurement_theta_max 29.85
_cell_measurement_theta_min 2.53
_cell_volume 884.74(3)
_computing_cell_refinement 'BRUKER Smart'
_computing_data_collection 'BRUKER Smart'
_computing_data_reduction 'BRUKER Saint'
_computing_molecular_graphics 'SHELXTL (Bruker 2001)'
_computing_publication_material 'SHELXTL (Bruker 2001)'
_computing_structure_refinement 'SHELXTL (Bruker 2001)'
_computing_structure_solution 'SHELXTL (Bruker 2001)'
_diffrn_ambient_temperature 150(2)
_diffrn_measured_fraction_theta_full 0.995
_diffrn_measured_fraction_theta_max 0.995
_diffrn_measurement_device_type 'Bruker X8 Kappa CCD APEX II'
_diffrn_measurement_method 'omega/phi scans'
_diffrn_radiation_monochromator graphite
_diffrn_radiation_source 'fine-focus sealed tube'
_diffrn_radiation_type MoK\a
_diffrn_radiation_wavelength 0.71073
_diffrn_reflns_av_R_equivalents 0.0182
_diffrn_reflns_av_sigmaI/netI 0.0096
_diffrn_reflns_limit_h_max 16
_diffrn_reflns_limit_h_min -16
_diffrn_reflns_limit_k_max 6
_diffrn_reflns_limit_k_min -7
_diffrn_reflns_limit_l_max 12
_diffrn_reflns_limit_l_min -12
_diffrn_reflns_number 9245
_diffrn_reflns_theta_full 25.33
_diffrn_reflns_theta_max 25.33
_diffrn_reflns_theta_min 3.70
_exptl_absorpt_coefficient_mu 8.032
_exptl_absorpt_correction_T_max 0.3421
_exptl_absorpt_correction_T_min 0.2965
_exptl_absorpt_correction_type numerical
_exptl_absorpt_process_details
;
 SADABS (Sheldrick, 1997)
;
_exptl_crystal_colour Colourless
_exptl_crystal_density_diffrn 2.861
_exptl_crystal_density_method 'not measured'
_exptl_crystal_description Block
_exptl_crystal_F_000 716
_exptl_crystal_size_max 0.20
_exptl_crystal_size_mid 0.19
_exptl_crystal_size_min 0.17
_refine_diff_density_max 0.417
_refine_diff_density_min -0.519
_refine_diff_density_rms 0.086
_refine_ls_extinction_method none
_refine_ls_goodness_of_fit_ref 1.140
_refine_ls_hydrogen_treatment mixed
_refine_ls_matrix_type full
_refine_ls_number_parameters 87
_refine_ls_number_reflns 855
_refine_ls_number_restraints 4
_refine_ls_restrained_S_all 1.139
_refine_ls_R_factor_all 0.0126
_refine_ls_R_factor_gt 0.0119
_refine_ls_shift/su_max 0.001
_refine_ls_shift/su_mean 0.000
_refine_ls_structure_factor_coef Fsqd
_refine_ls_weighting_details 'calc w=1/[\s^2^(Fo^2^)+(0.0080P)^2^+2.5753P] where P=(Fo^2^+2Fc^2^)/3'
_refine_ls_weighting_scheme calc
_refine_ls_wR_factor_gt 0.0274
_refine_ls_wR_factor_ref 0.0277
_reflns_number_gt 834
_reflns_number_total 855
_reflns_threshold_expression I>2\s(I)
_cod_data_source_file jp9022629_si_002.cif
_cod_data_source_block Tb
_cod_depositor_comments
;
The following automatic conversions were performed:

'_symmetry_cell_setting' value 'Orthorhombic' changed to
'orthorhombic' according to
/usr/data/users/saulius/automatic-downloads/retrospective/ACS/lib/dictionaries/cif_core.dic
dictionary named 'cif_core.dic' version 2.4.2 from
2011-04-26.

'_exptl_absorpt_correction_type' value 'Numerical'
changed to 'numerical' according to
/usr/data/users/saulius/automatic-downloads/retrospective/ACS/lib/dictionaries/cif_core.dic
dictionary named 'cif_core.dic' version 2.4.2 from 2011-04-26.

Automatic conversion script
Id: cif_fix_values 2281 2013-09-26 08:29:07Z andrius 
;
_cod_database_code 1516397

loop_
_symmetry_equiv_pos_as_xyz
'x, y, z'
'-x, -y, z'
'-x+1/2, y+1/2, -z+1/2'
'x+1/2, -y+1/2, -z+1/2'
'-x, -y, -z'
'x, y, -z'
'x-1/2, -y-1/2, z-1/2'
'-x-1/2, y-1/2, z-1/2'

loop_
_atom_site_label
_atom_site_type_symbol
_atom_site_fract_x
_atom_site_fract_y
_atom_site_fract_z
_atom_site_U_iso_or_equiv
_atom_site_adp_type
_atom_site_occupancy
_atom_site_symmetry_multiplicity
_atom_site_calc_flag
_atom_site_refinement_flags
Tb1 Tb 0.698184(12) 0.14363(3) 0.5000 0.00436(7) Uani 1 2 d S
O1W O 0.83314(15) 0.1250(3) 0.34466(19) 0.0138(4) Uani 1 1 d D
H1A H 0.847(2) 0.218(3) 0.276(2) 0.021 Uiso 1 1 d D
H1B H 0.851(2) -0.0078(19) 0.320(3) 0.021 Uiso 1 1 d D
O2W O 0.5254(2) 0.2837(4) 0.5000 0.0138(6) Uani 1 2 d SD
H2A H 0.4782(17) 0.240(5) 0.437(2) 0.021 Uiso 1 1 d D
O1 O 0.60873(13) -0.0610(3) 0.66732(16) 0.0084(4) Uani 1 1 d .
O2 O 0.63681(15) 0.2534(3) 0.72908(18) 0.0163(4) Uani 1 1 d .
O3 O 0.76777(19) -0.0139(4) 1.0000 0.0121(6) Uani 1 2 d S
O4 O 0.73242(19) 0.3160(4) 1.0000 0.0107(6) Uani 1 2 d S
C1 C 0.60126(18) 0.0820(4) 0.7515(2) 0.0075(5) Uani 1 1 d .
C2 C 0.54864(18) 0.0405(4) 0.8805(2) 0.0057(5) Uani 1 1 d .
C3 C 0.5977(3) 0.0785(6) 1.0000 0.0054(5) Uani 1 2 d S
C4 C 0.7083(3) 0.1350(5) 1.0000 0.0054(5) Uani 1 2 d S

loop_
_atom_site_aniso_label
_atom_site_aniso_U_11
_atom_site_aniso_U_22
_atom_site_aniso_U_33
_atom_site_aniso_U_23
_atom_site_aniso_U_13
_atom_site_aniso_U_12
Tb1 0.00437(10) 0.00568(10) 0.00302(9) 0.000 0.000 -0.00128(7)
O1W 0.0175(10) 0.0109(11) 0.0128(10) -0.0011(8) 0.0077(8) -0.0035(8)
O2W 0.0130(15) 0.0162(15) 0.0124(13) 0.000 0.000 -0.0003(12)
O1 0.0084(9) 0.0108(10) 0.0059(8) -0.0004(7) 0.0015(7) 0.0005(7)
O2 0.0244(11) 0.0169(11) 0.0077(9) -0.0033(8) 0.0057(8) -0.0121(9)
O3 0.0061(12) 0.0066(14) 0.0234(15) 0.000 0.000 0.0002(11)
O4 0.0079(13) 0.0081(15) 0.0159(14) 0.000 0.000 -0.0016(11)
C1 0.0036(11) 0.0139(14) 0.0051(12) 0.0005(10) -0.0022(10) 0.0007(10)
C2 0.0051(12) 0.0061(13) 0.0057(12) -0.0001(10) 0.0010(10) 0.0015(10)
C3 0.0069(13) 0.0058(13) 0.0035(11) 0.000 0.000 -0.0003(11)
C4 0.0069(13) 0.0058(13) 0.0035(11) 0.000 0.000 -0.0003(11)

loop_
_atom_type_symbol
_atom_type_description
_atom_type_scat_dispersion_real
_atom_type_scat_dispersion_imag
_atom_type_scat_source
C C 0.0033 0.0016 'International Tables Vol C Tables 4.2.6.8 and 6.1.1.4'
H H 0.0000 0.0000 'International Tables Vol C Tables 4.2.6.8 and 6.1.1.4'
O O 0.0106 0.0060 'International Tables Vol C Tables 4.2.6.8 and 6.1.1.4'
Tb Tb -0.1723 4.1537 'International Tables Vol C Tables 4.2.6.8 and 6.1.1.4'

loop_
_geom_angle_atom_site_label_1
_geom_angle_atom_site_label_2
_geom_angle_atom_site_label_3
_geom_angle
_geom_angle_site_symmetry_1
_geom_angle_site_symmetry_3
O3 Tb1 O4 145.32(9) 3_656 3_646
O3 Tb1 O1W 84.33(7) 3_656 6_556
O4 Tb1 O1W 69.84(7) 3_646 6_556
O3 Tb1 O1W 84.33(7) 3_656 .
O4 Tb1 O1W 69.84(7) 3_646 .
O1W Tb1 O1W 81.96(10) 6_556 .
O3 Tb1 O1 129.06(5) 3_656 6_556
O4 Tb1 O1 71.96(6) 3_646 6_556
O1W Tb1 O1 141.76(6) 6_556 6_556
O1W Tb1 O1 83.54(6) . 6_556
O3 Tb1 O1 129.06(5) 3_656 .
O4 Tb1 O1 71.96(6) 3_646 .
O1W Tb1 O1 83.54(6) 6_556 .
O1W Tb1 O1 141.76(6) . .
O1 Tb1 O1 86.40(8) 6_556 .
O3 Tb1 O2W 79.64(9) 3_656 .
O4 Tb1 O2W 135.04(9) 3_646 .
O1W Tb1 O2W 135.93(5) 6_556 .
O1W Tb1 O2W 135.93(5) . .
O1 Tb1 O2W 75.69(6) 6_556 .
O1 Tb1 O2W 75.69(6) . .
O3 Tb1 O2 77.68(5) 3_656 6_556
O4 Tb1 O2 112.70(5) 3_646 6_556
O1W Tb1 O2 148.07(6) 6_556 6_556
O1W Tb1 O2 70.29(7) . 6_556
O1 Tb1 O2 51.67(6) 6_556 6_556
O1 Tb1 O2 128.17(6) . 6_556
O2W Tb1 O2 66.29(5) . 6_556
O3 Tb1 O2 77.68(5) 3_656 .
O4 Tb1 O2 112.70(5) 3_646 .
O1W Tb1 O2 70.29(7) 6_556 .
O1W Tb1 O2 148.07(6) . .
O1 Tb1 O2 128.17(6) 6_556 .
O1 Tb1 O2 51.67(6) . .
O2W Tb1 O2 66.29(5) . .
O2 Tb1 O2 129.45(10) 6_556 .
O3 Tb1 C1 103.11(6) 3_656 6_556
O4 Tb1 C1 92.77(6) 3_646 6_556
O1W Tb1 C1 155.48(7) 6_556 6_556
O1W Tb1 C1 75.69(7) . 6_556
O1 Tb1 C1 26.09(7) 6_556 6_556
O1 Tb1 C1 108.04(6) . 6_556
O2W Tb1 C1 68.58(5) . 6_556
O2 Tb1 C1 25.58(7) 6_556 6_556
O2 Tb1 C1 133.90(7) . 6_556
O3 Tb1 C1 103.11(6) 3_656 .
O4 Tb1 C1 92.77(6) 3_646 .
O1W Tb1 C1 75.69(7) 6_556 .
O1W Tb1 C1 155.48(7) . .
O1 Tb1 C1 108.04(6) 6_556 .
O1 Tb1 C1 26.09(7) . .
O2W Tb1 C1 68.58(5) . .
O2 Tb1 C1 133.90(7) 6_556 .
O2 Tb1 C1 25.58(7) . .
C1 Tb1 C1 123.80(10) 6_556 .
Tb1 O1W H1A 126.5(18) . .
Tb1 O1W H1B 114.6(17) . .
H1A O1W H1B 110.9(15) . .
Tb1 O2W H2A 120.7(19) . .
C1 O1 Tb1 95.29(15) . .
C1 O2 Tb1 91.77(15) . .
C4 O3 Tb1 152.4(2) . 3_646
C4 O4 Tb1 171.9(2) . 3_656
O2 C1 O1 121.3(2) . .
O2 C1 C2 120.0(2) . .
O1 C1 C2 118.7(2) . .
O2 C1 Tb1 62.65(13) . .
O1 C1 Tb1 58.62(12) . .
C2 C1 Tb1 177.29(18) . .
C3 C2 C2 120.13(16) . 2_655
C3 C2 C1 119.8(2) . .
C2 C2 C1 120.05(13) 2_655 .
C2 C3 C2 119.7(3) . 6_557
C2 C3 C4 119.90(16) . .
C2 C3 C4 119.90(16) 6_557 .
O4 C4 O3 125.8(3) . .
O4 C4 C3 119.3(3) . .
O3 C4 C3 114.9(3) . .

loop_
_geom_bond_atom_site_label_1
_geom_bond_atom_site_label_2
_geom_bond_distance
_geom_bond_site_symmetry_2
Tb1 O3 2.296(3) 3_656
Tb1 O4 2.344(3) 3_646
Tb1 O1W 2.3904(18) 6_556
Tb1 O1W 2.3904(18) .
Tb1 O1 2.4664(17) 6_556
Tb1 O1 2.4664(17) .
Tb1 O2W 2.482(3) .
Tb1 O2 2.5563(18) 6_556
Tb1 O2 2.5563(18) .
Tb1 C1 2.877(2) 6_556
Tb1 C1 2.877(2) .
O1W H1A 0.939(10) .
O1W H1B 0.940(10) .
O2W H2A 0.939(10) .
O1 C1 1.271(3) .
O2 C1 1.243(3) .
O3 C4 1.260(4) .
O3 Tb1 2.296(3) 3_646
O4 C4 1.232(5) .
O4 Tb1 2.344(3) 3_656
C1 C2 1.504(3) .
C2 C3 1.394(3) .
C2 C2 1.403(5) 2_655
C3 C2 1.394(3) 6_557
C3 C4 1.522(5) .

loop_
_geom_hbond_atom_site_label_D
_geom_hbond_atom_site_label_H
_geom_hbond_atom_site_label_A
_geom_hbond_distance_DH
_geom_hbond_distance_HA
_geom_hbond_distance_DA
_geom_hbond_angle_DHA
_geom_hbond_site_symmetry_A
O1W H1A O1 0.939(10) 1.916(11) 2.840(3) 167(3) 8_765
O1W H1B O2 0.940(10) 1.823(14) 2.736(3) 163(3) 8_755
O2W H2A O1 0.939(10) 1.960(15) 2.863(3) 160(3) 5_656

loop_
_geom_torsion_atom_site_label_1
_geom_torsion_atom_site_label_2
_geom_torsion_atom_site_label_3
_geom_torsion_atom_site_label_4
_geom_torsion
_geom_torsion_site_symmetry_1
_geom_torsion_site_symmetry_4
O3 Tb1 O1 C1 -6.84(17) 3_656 .
O4 Tb1 O1 C1 141.32(15) 3_646 .
O1W Tb1 O1 C1 70.46(14) 6_556 .
O1W Tb1 O1 C1 138.68(15) . .
O1 Tb1 O1 C1 -146.49(12) 6_556 .
O2W Tb1 O1 C1 -70.35(14) . .
O2 Tb1 O1 C1 -113.61(14) 6_556 .
O2 Tb1 O1 C1 0.54(14) . .
C1 Tb1 O1 C1 -131.70(17) 6_556 .
O3 Tb1 O2 C1 173.60(17) 3_656 .
O4 Tb1 O2 C1 -41.21(17) 3_646 .
O1W Tb1 O2 C1 -98.07(16) 6_556 .
O1W Tb1 O2 C1 -129.20(16) . .
O1 Tb1 O2 C1 43.15(18) 6_556 .
O1 Tb1 O2 C1 -0.54(14) . .
O2W Tb1 O2 C1 89.64(17) . .
O2 Tb1 O2 C1 111.15(16) 6_556 .
C1 Tb1 O2 C1 77.16(18) 6_556 .
Tb1 O2 C1 O1 1.0(2) . .
Tb1 O2 C1 C2 -179.3(2) . .
Tb1 O1 C1 O2 -1.0(3) . .
Tb1 O1 C1 C2 179.30(19) . .
O3 Tb1 C1 O2 -6.42(17) 3_656 .
O4 Tb1 C1 O2 142.52(16) 3_646 .
O1W Tb1 C1 O2 74.14(15) 6_556 .
O1W Tb1 C1 O2 99.0(2) . .
O1 Tb1 C1 O2 -145.56(15) 6_556 .
O1 Tb1 C1 O2 179.0(2) . .
O2W Tb1 C1 O2 -79.57(16) . .
O2 Tb1 C1 O2 -91.84(18) 6_556 .
C1 Tb1 C1 O2 -122.29(15) 6_556 .
O3 Tb1 C1 O1 174.55(14) 3_656 .
O4 Tb1 C1 O1 -36.51(15) 3_646 .
O1W Tb1 C1 O1 -104.89(14) 6_556 .
O1W Tb1 C1 O1 -80.0(2) . .
O1 Tb1 C1 O1 35.41(13) 6_556 .
O2W Tb1 C1 O1 101.40(15) . .
O2 Tb1 C1 O1 89.13(16) 6_556 .
O2 Tb1 C1 O1 -179.0(2) . .
C1 Tb1 C1 O1 58.69(19) 6_556 .
O2 C1 C2 C3 -54.9(4) . .
O1 C1 C2 C3 124.8(3) . .
O2 C1 C2 C2 126.6(3) . 2_655
O1 C1 C2 C2 -53.7(4) . 2_655
C2 C2 C3 C2 -1.6(6) 2_655 6_557
C1 C2 C3 C2 179.8(2) . 6_557
C2 C2 C3 C4 170.6(3) 2_655 .
C1 C2 C3 C4 -8.0(4) . .
Tb1 O3 C4 O4 180.0 3_646 .
Tb1 O3 C4 C3 0.0 3_646 .
C2 C3 C4 O4 93.9(3) . .
C2 C3 C4 O4 -93.9(3) 6_557 .
C2 C3 C4 O3 -86.1(3) . .
C2 C3 C4 O3 86.1(3) 6_557 .
